data_1552678
loop_
_publ_author_name
'da Silva, Alison B.'
'Silveira, Edilberto R.'
'Wilke, Diego V.'
'Ferreira, Elhton G.'
'Costa-Lotufo, Leticia V'
'Torres, Maria Concei\,c\~ao M'
'Ayala, Alejandro Pedro'
'Costa, Wendell S.'
'Canuto, Kirley M.'
'de Ara\'ujo-Nobre, Alyne R'
'Ara\'ujo, Ana J\'ersia'
'Filho, Jos\'e Delano B Marinho'
'Pessoa, Otilia Deusdenia L.'

_publ_section_title
;
 Antibacterial Salinaphthoquinones from a Strain of the Bacterium
 <i>Salinispora arenicola</i> Recovered from the Marine Sediments of St.
 Peter and St. Paul Archipelago, Brazil.
;
_journal_issue 7
_journal_name_full 'Journal of natural products'
_journal_page_first 1831
_journal_page_last 1838
_journal_paper_doi 10.1021/acs.jnatprod.9b00062
_journal_volume 82
_journal_year 2019
_chemical_formula_moiety 'C17 H15 N O5, 2(H2 O)'
_chemical_formula_sum 'C17 H19 N O7'
_chemical_formula_weight 349.33
_space_group_crystal_system triclinic
_space_group_IT_number 2
_space_group_name_Hall '-P 1'
_space_group_name_H-M_alt 'P -1'
_atom_sites_solution_hydrogens mixed
_atom_sites_solution_primary dual
_audit_creation_date 2019-04-30
_audit_creation_method
;
Olex2 1.2
(compiled 2018.05.18 svn.r3508 for OlexSys, GUI svn.r5497)
;
_cell_angle_alpha 104.560(6)
_cell_angle_beta 100.175(7)
_cell_angle_gamma 107.218(7)
_cell_formula_units_Z 2
_cell_length_a 7.5548(16)
_cell_length_b 9.708(2)
_cell_length_c 13.168(3)
_cell_measurement_reflns_used 9071
_cell_measurement_temperature 296(2)
_cell_measurement_theta_max 27.63
_cell_measurement_theta_min 2.93
_cell_volume 859.3(3)
_computing_cell_refinement 'SAINT V8.38A (?, 2016)'
_computing_data_reduction 'SAINT V8.38A (?, 2016)'
_computing_molecular_graphics 'Olex2 (Dolomanov et al., 2009)'
_computing_publication_material 'Olex2 (Dolomanov et al., 2009)'
_computing_structure_refinement 'XL (Sheldrick, 2008)'
_computing_structure_solution 'XT (Sheldrick, 2015)'
_diffrn_ambient_temperature 295.85
_diffrn_detector_type 'Bruker PHOTON II'
_diffrn_measured_fraction_theta_full 0.999
_diffrn_measured_fraction_theta_max 0.999
_diffrn_measurement_device '\k-geometry diffractometer'
_diffrn_measurement_device_type 'Bruker APEX-II CCD'
_diffrn_measurement_method '\f and \w scans'
_diffrn_radiation_type MoK\a
_diffrn_radiation_wavelength 0.71073
_diffrn_reflns_av_R_equivalents 0.0984
_diffrn_reflns_av_unetI/netI 0.0514
_diffrn_reflns_Laue_measured_fraction_full 0.999
_diffrn_reflns_Laue_measured_fraction_max 0.999
_diffrn_reflns_limit_h_max 9
_diffrn_reflns_limit_h_min -9
_diffrn_reflns_limit_k_max 12
_diffrn_reflns_limit_k_min -12
_diffrn_reflns_limit_l_max 17
_diffrn_reflns_limit_l_min -17
_diffrn_reflns_number 36379
_diffrn_reflns_point_group_measured_fraction_full 0.999
_diffrn_reflns_point_group_measured_fraction_max 0.999
_diffrn_reflns_theta_full 25.242
_diffrn_reflns_theta_max 27.483
_diffrn_reflns_theta_min 2.933
_diffrn_standards_number 0
_exptl_absorpt_coefficient_mu 0.106
_exptl_absorpt_correction_T_max 0.7457
_exptl_absorpt_correction_T_min 0.4911
_exptl_absorpt_correction_type multi-scan
_exptl_absorpt_process_details
'SADABS-2016/2 (Bruker,2016/2) was used for absorption correction. wR2(int) was 0.1489 before and 0.0832 after correction. The Ratio of minimum to maximum transmission is 0.7007. The \l/2 correction factor is Not present.'
_exptl_crystal_colour 'clear reddish red'
_exptl_crystal_colour_lustre clear
_exptl_crystal_colour_modifier reddish
_exptl_crystal_colour_primary red
_exptl_crystal_density_diffrn 1.350
_exptl_crystal_description irregular
_exptl_crystal_F_000 368
_exptl_crystal_size_max 0.249
_exptl_crystal_size_mid 0.218
_exptl_crystal_size_min 0.16
_refine_diff_density_max 0.283
_refine_diff_density_min -0.319
_refine_diff_density_rms 0.043
_refine_ls_extinction_method none
_refine_ls_goodness_of_fit_ref 1.032
_refine_ls_hydrogen_treatment mixed
_refine_ls_matrix_type full
_refine_ls_number_parameters 250
_refine_ls_number_reflns 3947
_refine_ls_number_restraints 0
_refine_ls_restrained_S_all 1.032
_refine_ls_R_factor_all 0.1296
_refine_ls_R_factor_gt 0.0612
_refine_ls_shift/su_max 0.000
_refine_ls_shift/su_mean 0.000
_refine_ls_structure_factor_coef Fsqd
_refine_ls_weighting_details 'w=1/[\s^2^(Fo^2^)+(0.0866P)^2^+0.2368P] where P=(Fo^2^+2Fc^2^)/3'
_refine_ls_weighting_scheme calc
_refine_ls_wR_factor_gt 0.1605
_refine_ls_wR_factor_ref 0.2015
_reflns_Friedel_coverage 0.000
_reflns_number_gt 1961
_reflns_number_total 3947
_reflns_threshold_expression 'I > 2\s(I)'
_cod_data_source_file np9b00062_si_003.cif
_cod_data_source_block bra213a6adeep4
_cod_database_code 1552678
_shelx_shelxl_version_number 2016/6
_shelx_space_group_comment
;
The symmetry employed for this shelxl refinement is uniquely defined
by the following loop, which should always be used as a source of
symmetry information in preference to the above space-group names.
They are only intended as comments.
;
_olex2_refinement_description
;
1. Others
 Fixed Uiso: H8(0.063) H3(0.074) H14A(0.079) H11A(0.108) H11B(0.108)
 H11C(0.108) H1WA(0.224) H1WB(0.224) H2WA(0.21) H2WB(0.21) H16A(0.127)
 H16B(0.127) H16C(0.127) H17A(0.136) H17B(0.136) H17C(0.136)
 Fixed X: H8(0.214629) H3(0.321376) H11A(0.059953) H11B(0.145868)
 H11C(0.281309) H1WA(0.573413) H1WB(0.726152) H2WA(0.863655) H2WB(1.012866)
 H16A(-0.310454) H16B(-0.303338) H16C(-0.433089) H17A(0.508675) H17B(0.423816)
 H17C(0.408316)
 Fixed Y: H8(0.30734) H3(0.91655) H11A(0.016208) H11B(0.052316) H11C(0.057295)
 H1WA(0.808328) H1WB(0.782604) H2WA(0.623833) H2WB(0.691816) H16A(0.013215)
 H16B(0.159829) H16C(0.108338) H17A(0.380373) H17B(0.402285) H17C(0.239057)
 Fixed Z: H8(0.521895) H3(0.531524) H11A(0.284094) H11B(0.409263)
 H11C(0.331688) H1WA(0.282773) H1WB(0.254573) H2WA(0.273583) H2WB(0.23366)
 H16A(-0.102195) H16B(-0.133577) H16C(-0.059425) H17A(0.147772) H17B(0.037888)
 H17C(0.041565)
;
_olex2_submission_special_instructions 'No special instructions were received'

loop_
_space_group_symop_operation_xyz
'x, y, z'
'-x, -y, -z'

loop_
_atom_site_label
_atom_site_type_symbol
_atom_site_fract_x
_atom_site_fract_y
_atom_site_fract_z
_atom_site_U_iso_or_equiv
_atom_site_adp_type
_atom_site_occupancy
_atom_site_site_symmetry_order
_atom_site_calc_flag
_atom_site_refinement_flags_posn
O3 O 0.1928(3) 0.21765(19) 0.17683(14) 0.0604(5) Uani 1 1 d .
O1 O 0.2535(3) 0.5485(2) 0.66498(16) 0.0815(7) Uani 1 1 d .
O2 O 0.3445(4) 0.7825(2) 0.34610(18) 0.0946(8) Uani 1 1 d .
O4 O 0.2044(4) 0.5665(3) 0.14285(18) 0.1051(9) Uani 1 1 d .
O5 O -0.1718(3) 0.2586(3) 0.11002(18) 0.0972(8) Uani 1 1 d .
N1 N 0.2923(4) 0.8396(4) 0.7038(2) 0.0737(8) Uani 1 1 d .
C6 C 0.2120(4) 0.3052(3) 0.2793(2) 0.0507(6) Uani 1 1 d .
C10 C 0.2609(4) 0.5581(3) 0.39388(19) 0.0485(6) Uani 1 1 d .
C9 C 0.2481(3) 0.4981(3) 0.47924(19) 0.0478(6) Uani 1 1 d .
C5 C 0.2371(4) 0.4565(3) 0.2905(2) 0.0510(6) Uani 1 1 d .
C8 C 0.2204(4) 0.3432(3) 0.4629(2) 0.0527(6) Uani 1 1 d .
H8 H 0.214629 0.307340 0.521895 0.063 Uiso 1 1 calc R
C1 C 0.2621(4) 0.5958(3) 0.5881(2) 0.0547(6) Uani 1 1 d .
C2 C 0.2870(4) 0.7594(3) 0.6040(2) 0.0550(7) Uani 1 1 d .
C7 C 0.2016(4) 0.2432(3) 0.3640(2) 0.0529(6) Uani 1 1 d .
C4 C 0.3054(4) 0.7255(3) 0.4160(2) 0.0589(7) Uani 1 1 d .
C3 C 0.3065(4) 0.8148(3) 0.5203(2) 0.0616(7) Uani 1 1 d .
H3 H 0.321376 0.916550 0.531524 0.074 Uiso 1 1 calc R
C13 C 0.2139(4) 0.3138(3) 0.1081(2) 0.0614(7) Uani 1 1 d .
C15 C -0.1500(5) 0.2080(3) 0.0216(2) 0.0658(8) Uani 1 1 d .
C12 C 0.2179(5) 0.4665(3) 0.1789(2) 0.0641(7) Uani 1 1 d .
C14 C 0.0473(5) 0.2406(4) 0.0057(2) 0.0662(8) Uani 1 1 d .
H14A H 0.052(4) 0.147(4) -0.036(2) 0.079 Uiso 1 1 d R
C11 C 0.1693(5) 0.0772(3) 0.3456(3) 0.0718(8) Uani 1 1 d .
H11A H 0.059953 0.016208 0.284094 0.108 Uiso 1 1 calc GR
H11B H 0.145868 0.052316 0.409263 0.108 Uiso 1 1 calc GR
H11C H 0.281309 0.057295 0.331688 0.108 Uiso 1 1 calc GR
O1W O 0.6686(5) 0.8462(3) 0.2596(4) 0.1493(14) Uani 1 1 d .
H1WA H 0.573413 0.808328 0.282773 0.224 Uiso 1 1 d G
H1WB H 0.726152 0.782604 0.254573 0.224 Uiso 1 1 d G
O2W O 0.8930(5) 0.6685(4) 0.2278(4) 0.1400(12) Uani 1 1 d .
H2WA H 0.863655 0.623833 0.273583 0.210 Uiso 1 1 d G
H2WB H 1.012866 0.691816 0.233660 0.210 Uiso 1 1 d G
C16 C -0.3138(5) 0.1140(4) -0.0772(3) 0.0846(10) Uani 1 1 d .
H16A H -0.310454 0.013215 -0.102195 0.127 Uiso 1 1 calc GR
H16B H -0.303338 0.159829 -0.133577 0.127 Uiso 1 1 calc GR
H16C H -0.433089 0.108338 -0.059425 0.127 Uiso 1 1 calc GR
C17 C 0.4065(5) 0.3359(5) 0.0814(3) 0.0908(11) Uani 1 1 d .
H17A H 0.508675 0.380373 0.147772 0.136 Uiso 1 1 calc GR
H17B H 0.423816 0.402285 0.037888 0.136 Uiso 1 1 calc GR
H17C H 0.408316 0.239057 0.041565 0.136 Uiso 1 1 calc GR
H1A H 0.272(5) 0.790(4) 0.743(3) 0.081(12) Uiso 1 1 d .
H1B H 0.310(5) 0.938(5) 0.725(3) 0.100(12) Uiso 1 1 d .
H14B H 0.060(5) 0.303(4) -0.039(3) 0.092(11) Uiso 1 1 d .

loop_
_atom_site_aniso_label
_atom_site_aniso_U_11
_atom_site_aniso_U_22
_atom_site_aniso_U_33
_atom_site_aniso_U_23
_atom_site_aniso_U_13
_atom_site_aniso_U_12
O3 0.0849(13) 0.0522(10) 0.0512(11) 0.0147(8) 0.0223(9) 0.0339(9)
O1 0.1212(19) 0.0774(14) 0.0509(12) 0.0260(11) 0.0282(12) 0.0353(13)
O2 0.169(2) 0.0569(12) 0.0758(15) 0.0310(11) 0.0586(16) 0.0427(14)
O4 0.197(3) 0.0662(14) 0.0599(13) 0.0295(11) 0.0283(15) 0.0535(16)
O5 0.0927(17) 0.149(2) 0.0560(13) 0.0177(14) 0.0293(12) 0.0587(16)
N1 0.095(2) 0.0683(18) 0.0545(16) 0.0094(15) 0.0233(14) 0.0317(16)
C6 0.0571(16) 0.0485(14) 0.0482(14) 0.0125(11) 0.0146(12) 0.0236(12)
C10 0.0544(15) 0.0462(13) 0.0466(14) 0.0151(11) 0.0139(11) 0.0201(11)
C9 0.0448(14) 0.0502(13) 0.0477(14) 0.0161(11) 0.0102(11) 0.0170(11)
C5 0.0625(16) 0.0480(13) 0.0475(14) 0.0180(11) 0.0171(12) 0.0237(12)
C8 0.0555(15) 0.0554(15) 0.0508(15) 0.0241(12) 0.0131(12) 0.0196(12)
C1 0.0513(15) 0.0617(16) 0.0487(15) 0.0168(13) 0.0112(12) 0.0192(13)
C2 0.0533(16) 0.0563(15) 0.0498(15) 0.0087(12) 0.0124(12) 0.0198(12)
C7 0.0578(16) 0.0458(13) 0.0565(16) 0.0184(12) 0.0128(12) 0.0206(12)
C4 0.0785(19) 0.0490(14) 0.0566(16) 0.0203(13) 0.0233(14) 0.0275(14)
C3 0.0766(19) 0.0469(14) 0.0612(17) 0.0126(13) 0.0209(14) 0.0249(14)
C13 0.080(2) 0.0608(16) 0.0515(16) 0.0202(13) 0.0257(14) 0.0310(15)
C15 0.083(2) 0.0677(17) 0.0534(17) 0.0179(14) 0.0192(15) 0.0372(16)
C12 0.090(2) 0.0538(15) 0.0524(16) 0.0183(13) 0.0203(14) 0.0287(15)
C14 0.086(2) 0.0661(18) 0.0478(16) 0.0119(14) 0.0219(16) 0.0324(17)
C11 0.092(2) 0.0506(15) 0.076(2) 0.0236(15) 0.0221(17) 0.0282(16)
O1W 0.112(2) 0.087(2) 0.262(5) 0.054(2) 0.073(3) 0.0422(18)
O2W 0.140(3) 0.132(3) 0.202(4) 0.101(3) 0.072(3) 0.068(2)
C16 0.089(2) 0.077(2) 0.077(2) 0.0098(18) 0.0168(19) 0.0308(18)
C17 0.084(2) 0.107(3) 0.084(2) 0.028(2) 0.037(2) 0.033(2)

loop_
_atom_type_symbol
_atom_type_description
_atom_type_scat_dispersion_real
_atom_type_scat_dispersion_imag
_atom_type_scat_source
C C 0.0033 0.0016 'International Tables Vol C Tables 4.2.6.8 and 6.1.1.4'
H H 0.0000 0.0000 'International Tables Vol C Tables 4.2.6.8 and 6.1.1.4'
N N 0.0061 0.0033 'International Tables Vol C Tables 4.2.6.8 and 6.1.1.4'
O O 0.0106 0.0060 'International Tables Vol C Tables 4.2.6.8 and 6.1.1.4'

loop_
_geom_angle_atom_site_label_1
_geom_angle_atom_site_label_2
_geom_angle_atom_site_label_3
_geom_angle
C6 O3 C13 108.43(18)
O3 C6 C5 114.6(2)
O3 C6 C7 121.2(2)
C5 C6 C7 124.2(2)
C9 C10 C5 117.4(2)
C9 C10 C4 119.4(2)
C5 C10 C4 123.2(2)
C10 C9 C8 120.8(2)
C10 C9 C1 120.4(2)
C8 C9 C1 118.8(2)
C6 C5 C10 119.3(2)
C6 C5 C12 105.4(2)
C10 C5 C12 135.1(2)
C7 C8 C9 122.9(2)
O1 C1 C9 122.5(2)
O1 C1 C2 119.1(2)
C9 C1 C2 118.4(2)
N1 C2 C1 115.0(3)
N1 C2 C3 125.6(3)
C3 C2 C1 119.4(2)
C6 C7 C11 121.5(2)
C8 C7 C6 115.3(2)
C8 C7 C11 123.2(2)
O2 C4 C10 119.8(2)
O2 C4 C3 121.8(2)
C3 C4 C10 118.4(2)
C2 C3 C4 123.5(2)
O3 C13 C12 104.7(2)
O3 C13 C14 109.4(2)
O3 C13 C17 108.8(2)
C14 C13 C12 113.0(2)
C14 C13 C17 111.5(2)
C17 C13 C12 109.1(3)
O5 C15 C14 120.6(3)
O5 C15 C16 123.0(3)
C16 C15 C14 116.4(3)
O4 C12 C5 131.5(3)
O4 C12 C13 122.8(3)
C5 C12 C13 105.7(2)
C15 C14 C13 116.5(2)

loop_
_geom_bond_atom_site_label_1
_geom_bond_atom_site_label_2
_geom_bond_distance
O3 C6 1.359(3)
O3 C13 1.451(3)
O1 C1 1.216(3)
O2 C4 1.223(3)
O4 C12 1.205(3)
O5 C15 1.205(3)
N1 C2 1.336(4)
C6 C5 1.389(3)
C6 C7 1.398(3)
C10 C9 1.395(3)
C10 C5 1.411(3)
C10 C4 1.498(3)
C9 C8 1.410(3)
C9 C1 1.473(3)
C5 C12 1.482(4)
C8 C7 1.370(3)
C1 C2 1.497(4)
C2 C3 1.354(4)
C7 C11 1.504(4)
C4 C3 1.426(4)
C13 C12 1.528(4)
C13 C14 1.516(4)
C13 C17 1.523(4)
C15 C14 1.494(4)
C15 C16 1.490(4)
